data_4117570
loop_
_publ_author_name
'Yi-Feng Wang'
'Xu Zhu'
'Shunsuke Chiba'

_publ_contact_author
;
Dr Shunsuke Chiba
Division of Chemistry and Biological Chemistry
School of Physical and Mathematical Sciences
Nanyang Technological University
21 Nanyang Link
Singapore 637371
Singapore
;
_publ_contact_author_email shunsuke@ntu.edu.sg
_publ_contact_author_fax '+65 6791 1961'
_publ_contact_author_phone '+65 6513 8013'
_publ_section_title
;
 Copper-Catalyzed Aerobic [3+2]-Annulation of N-Alkenyl Amidines
;
_journal_name_full 'Journal of the American Chemical Society'
_journal_page_first 3679
_journal_page_last 3682
_journal_paper_doi 10.1021/ja2120629
_journal_volume 134
_journal_year 2012
_chemical_formula_moiety 'C28 H28 N2'
_chemical_formula_sum 'C28 H28 N2'
_chemical_formula_weight 392.52
_chemical_name_systematic
; 
 ? 
;
_space_group_IT_number 14
_symmetry_cell_setting monoclinic
_symmetry_space_group_name_Hall '-P 2ybc'
_symmetry_space_group_name_H-M 'P 1 21/c 1'
_atom_sites_solution_hydrogens geom
_atom_sites_solution_primary direct
_atom_sites_solution_secondary difmap
_audit_creation_method SHELXL-97
_cell_angle_alpha 90.00
_cell_angle_beta 112.927(3)
_cell_angle_gamma 90.00
_cell_formula_units_Z 8
_cell_length_a 18.3248(9)
_cell_length_b 15.0664(8)
_cell_length_c 16.5116(8)
_cell_measurement_reflns_used 4506
_cell_measurement_temperature 103(2)
_cell_measurement_theta_max 24.88
_cell_measurement_theta_min 2.52
_cell_volume 4198.5(4)
_computing_cell_refinement 'Bruker SAINT'
_computing_data_collection 'Bruker APEX2'
_computing_data_reduction 'Bruker SAINT'
_computing_molecular_graphics 'Bruker SHELXTL'
_computing_publication_material 'Bruker SHELXTL'
_computing_structure_refinement 'SHELXL-97 (Sheldrick, 2008)'
_computing_structure_solution 'SHELXS-97 (Sheldrick, 2008)'
_diffrn_ambient_temperature 103(2)
_diffrn_measured_fraction_theta_full 1.000
_diffrn_measured_fraction_theta_max 1.000
_diffrn_measurement_device_type 'Bruker APEX-II CCD'
_diffrn_measurement_method '\f and \w scans'
_diffrn_radiation_monochromator graphite
_diffrn_radiation_source 'fine-focus sealed tube'
_diffrn_radiation_type MoK\a
_diffrn_radiation_wavelength 0.71073
_diffrn_reflns_av_R_equivalents 0.0877
_diffrn_reflns_av_sigmaI/netI 0.0639
_diffrn_reflns_limit_h_max 22
_diffrn_reflns_limit_h_min -22
_diffrn_reflns_limit_k_max 18
_diffrn_reflns_limit_k_min -18
_diffrn_reflns_limit_l_max 20
_diffrn_reflns_limit_l_min -20
_diffrn_reflns_number 51903
_diffrn_reflns_theta_full 26.00
_diffrn_reflns_theta_max 26.00
_diffrn_reflns_theta_min 1.81
_exptl_absorpt_coefficient_mu 0.072
_exptl_absorpt_correction_T_max 0.9843
_exptl_absorpt_correction_T_min 0.9731
_exptl_absorpt_correction_type multi-scan
_exptl_absorpt_process_details sadabs
_exptl_crystal_colour colourless
_exptl_crystal_density_diffrn 1.242
_exptl_crystal_description block
_exptl_crystal_F_000 1680
_exptl_crystal_size_max 0.38
_exptl_crystal_size_mid 0.28
_exptl_crystal_size_min 0.22
_refine_diff_density_max 0.684
_refine_diff_density_min -0.389
_refine_diff_density_rms 0.104
_refine_ls_extinction_method none
_refine_ls_goodness_of_fit_ref 1.035
_refine_ls_hydrogen_treatment constr
_refine_ls_matrix_type full
_refine_ls_number_parameters 541
_refine_ls_number_reflns 8270
_refine_ls_number_restraints 0
_refine_ls_restrained_S_all 1.035
_refine_ls_R_factor_all 0.1113
_refine_ls_R_factor_gt 0.0755
_refine_ls_shift/su_max 0.001
_refine_ls_shift/su_mean 0.000
_refine_ls_structure_factor_coef Fsqd
_refine_ls_weighting_details 'calc w=1/[\s^2^(Fo^2^)+(0.1369P)^2^+1.3332P] where P=(Fo^2^+2Fc^2^)/3'
_refine_ls_weighting_scheme calc
_refine_ls_wR_factor_gt 0.1884
_refine_ls_wR_factor_ref 0.2267
_reflns_number_gt 5518
_reflns_number_total 8270
_reflns_threshold_expression >2sigma(I)
_cod_data_source_file ja2120629_si_005.cif
_cod_data_source_block 2r_chiba187
_cod_database_code 4117570

loop_
_symmetry_equiv_pos_as_xyz
'x, y, z'
'-x, y+1/2, -z+1/2'
'-x, -y, -z'
'x, -y-1/2, z-1/2'

loop_
_atom_site_label
_atom_site_type_symbol
_atom_site_fract_x
_atom_site_fract_y
_atom_site_fract_z
_atom_site_U_iso_or_equiv
_atom_site_adp_type
_atom_site_occupancy
_atom_site_symmetry_multiplicity
_atom_site_calc_flag
_atom_site_refinement_flags
C1 C 0.37851(14) 0.25092(16) 0.12273(16) 0.0117(5) Uani 1 1 d .
H1A H 0.3391 0.2249 0.1432 0.014 Uiso 1 1 calc R
H1B H 0.3586 0.2450 0.0580 0.014 Uiso 1 1 calc R
C2 C 0.39408(14) 0.34933(16) 0.15039(16) 0.0122(5) Uani 1 1 d .
C3 C 0.47577(14) 0.36172(17) 0.14296(17) 0.0133(5) Uani 1 1 d .
H3A H 0.4681 0.3805 0.0827 0.016 Uiso 1 1 calc R
H3B H 0.5075 0.4075 0.1850 0.016 Uiso 1 1 calc R
C4 C 0.51824(14) 0.27067(17) 0.16479(16) 0.0131(6) Uani 1 1 d .
C5 C 0.54942(15) 0.24342(18) 0.09503(17) 0.0171(6) Uani 1 1 d .
H5A H 0.5051 0.2427 0.0366 0.021 Uiso 1 1 calc R
H5B H 0.5888 0.2876 0.0933 0.021 Uiso 1 1 calc R
C6 C 0.58772(16) 0.15238(19) 0.11426(18) 0.0215(6) Uani 1 1 d .
H6A H 0.6081 0.1375 0.0685 0.026 Uiso 1 1 calc R
H6B H 0.5471 0.1077 0.1112 0.026 Uiso 1 1 calc R
C7 C 0.65680(17) 0.1470(2) 0.2060(2) 0.0262(7) Uani 1 1 d .
H7A H 0.6489 0.0946 0.2378 0.031 Uiso 1 1 calc R
H7B H 0.7073 0.1389 0.1982 0.031 Uiso 1 1 calc R
C8 C 0.66267(15) 0.22958(19) 0.26093(18) 0.0194(6) Uani 1 1 d .
H8A H 0.6859 0.2783 0.2385 0.023 Uiso 1 1 calc R
H8B H 0.6990 0.2175 0.3224 0.023 Uiso 1 1 calc R
C9 C 0.58275(14) 0.25996(17) 0.25999(16) 0.0135(6) Uani 1 1 d .
H9 H 0.5902 0.3185 0.2907 0.016 Uiso 1 1 calc R
C10 C 0.48079(14) 0.17471(16) 0.25112(16) 0.0117(5) Uani 1 1 d .
C11 C 0.43031(14) 0.11183(17) 0.27511(17) 0.0142(6) Uani 1 1 d .
C12 C 0.43850(16) 0.10481(19) 0.36246(17) 0.0195(6) Uani 1 1 d .
H12 H 0.4753 0.1417 0.4060 0.023 Uiso 1 1 calc R
C13 C 0.39314(17) 0.0442(2) 0.38601(19) 0.0246(7) Uani 1 1 d .
H13 H 0.3992 0.0396 0.4457 0.030 Uiso 1 1 calc R
C14 C 0.33885(16) -0.00978(19) 0.32271(19) 0.0216(6) Uani 1 1 d .
H14 H 0.3075 -0.0507 0.3389 0.026 Uiso 1 1 calc R
C15 C 0.33076(15) -0.00375(17) 0.23626(18) 0.0161(6) Uani 1 1 d .
H15 H 0.2941 -0.0411 0.1931 0.019 Uiso 1 1 calc R
C16 C 0.37581(15) 0.05661(17) 0.21202(17) 0.0160(6) Uani 1 1 d .
H16 H 0.3697 0.0605 0.1523 0.019 Uiso 1 1 calc R
C17 C 0.39665(15) 0.36234(16) 0.24383(16) 0.0118(5) Uani 1 1 d .
C18 C 0.33546(15) 0.32774(18) 0.26510(17) 0.0167(6) Uani 1 1 d .
H18 H 0.2927 0.2975 0.2213 0.020 Uiso 1 1 calc R
C19 C 0.33609(16) 0.3369(2) 0.34924(18) 0.0218(6) Uani 1 1 d .
H19 H 0.2944 0.3122 0.3627 0.026 Uiso 1 1 calc R
C20 C 0.39748(16) 0.38223(19) 0.41363(18) 0.0203(6) Uani 1 1 d .
H20 H 0.3981 0.3885 0.4711 0.024 Uiso 1 1 calc R
C21 C 0.45749(17) 0.41798(18) 0.39336(18) 0.0208(6) Uani 1 1 d .
H21 H 0.4995 0.4492 0.4371 0.025 Uiso 1 1 calc R
C22 C 0.45706(16) 0.40869(18) 0.30958(17) 0.0175(6) Uani 1 1 d .
H22 H 0.4986 0.4343 0.2966 0.021 Uiso 1 1 calc R
C23 C 0.33265(14) 0.41288(17) 0.08789(16) 0.0118(5) Uani 1 1 d .
C24 C 0.35009(15) 0.50318(17) 0.09073(16) 0.0146(6) Uani 1 1 d .
H24 H 0.3993 0.5245 0.1321 0.017 Uiso 1 1 calc R
C25 C 0.29622(15) 0.56233(18) 0.03359(17) 0.0175(6) Uani 1 1 d .
H25 H 0.3091 0.6236 0.0361 0.021 Uiso 1 1 calc R
C26 C 0.22395(16) 0.53273(19) -0.02693(17) 0.0185(6) Uani 1 1 d .
H26 H 0.1875 0.5733 -0.0662 0.022 Uiso 1 1 calc R
C27 C 0.20542(15) 0.44323(18) -0.02955(17) 0.0186(6) Uani 1 1 d .
H27 H 0.1559 0.4223 -0.0705 0.022 Uiso 1 1 calc R
C28 C 0.25912(15) 0.38410(18) 0.02761(17) 0.0168(6) Uani 1 1 d .
H28 H 0.2456 0.3230 0.0256 0.020 Uiso 1 1 calc R
C29 C 0.12067(14) 0.39568(17) 0.37571(16) 0.0135(5) Uani 1 1 d .
H29A H 0.1595 0.3727 0.3528 0.016 Uiso 1 1 calc R
H29B H 0.1423 0.3877 0.4403 0.016 Uiso 1 1 calc R
C30 C 0.10193(15) 0.49517(17) 0.35092(16) 0.0135(6) Uani 1 1 d .
C31 C 0.02163(15) 0.50306(18) 0.36129(17) 0.0157(6) Uani 1 1 d .
H31A H 0.0304 0.5213 0.4220 0.019 Uiso 1 1 calc R
H31B H -0.0124 0.5479 0.3199 0.019 Uiso 1 1 calc R
C32 C -0.01814(15) 0.41073(18) 0.34094(16) 0.0148(6) Uani 1 1 d .
C33 C -0.04336(16) 0.38124(19) 0.41480(18) 0.0190(6) Uani 1 1 d .
H33A H -0.0849 0.4221 0.4169 0.023 Uiso 1 1 calc R
H33B H 0.0027 0.3861 0.4716 0.023 Uiso 1 1 calc R
C34 C -0.07516(18) 0.2857(2) 0.40422(19) 0.0257(7) Uani 1 1 d .
H34A H -0.1065 0.2780 0.4409 0.031 Uiso 1 1 calc R
H34B H -0.0299 0.2441 0.4261 0.031 Uiso 1 1 calc R
C35 C -0.12727(16) 0.2621(2) 0.30845(18) 0.0229(6) Uani 1 1 d .
H35A H -0.0963 0.2257 0.2833 0.027 Uiso 1 1 calc R
H35B H -0.1731 0.2264 0.3070 0.027 Uiso 1 1 calc R
C36 C -0.15726(15) 0.34563(19) 0.25233(18) 0.0190(6) Uani 1 1 d .
H36A H -0.1873 0.3829 0.2780 0.023 Uiso 1 1 calc R
H36B H -0.1934 0.3286 0.1921 0.023 Uiso 1 1 calc R
C37 C -0.08712(15) 0.39878(18) 0.24838(17) 0.0155(6) Uani 1 1 d .
H37 H -0.1059 0.4583 0.2216 0.019 Uiso 1 1 calc R
C38 C 0.01770(14) 0.32727(17) 0.24484(16) 0.0121(5) Uani 1 1 d .
C39 C 0.06903(15) 0.27320(17) 0.21357(17) 0.0150(6) Uani 1 1 d .
C40 C 0.06404(16) 0.2820(2) 0.12780(18) 0.0212(6) Uani 1 1 d .
H40 H 0.0281 0.3236 0.0894 0.025 Uiso 1 1 calc R
C41 C 0.11127(17) 0.2306(2) 0.0978(2) 0.0267(7) Uani 1 1 d .
H41 H 0.1078 0.2373 0.0392 0.032 Uiso 1 1 calc R
C42 C 0.16368(16) 0.1693(2) 0.1535(2) 0.0267(7) Uani 1 1 d .
H42 H 0.1956 0.1337 0.1328 0.032 Uiso 1 1 calc R
C43 C 0.16934(16) 0.16026(19) 0.2396(2) 0.0243(7) Uani 1 1 d .
H43 H 0.2055 0.1188 0.2778 0.029 Uiso 1 1 calc R
C44 C 0.12231(16) 0.21168(17) 0.26967(19) 0.0188(6) Uani 1 1 d .
H44 H 0.1262 0.2052 0.3285 0.023 Uiso 1 1 calc R
C45 C 0.09676(15) 0.51206(17) 0.25710(16) 0.0136(6) Uani 1 1 d .
C46 C 0.02954(15) 0.54486(18) 0.18932(17) 0.0168(6) Uani 1 1 d .
H46 H -0.0169 0.5564 0.2001 0.020 Uiso 1 1 calc R
C47 C 0.02901(16) 0.56104(19) 0.10652(17) 0.0205(6) Uani 1 1 d .
H47 H -0.0174 0.5837 0.0613 0.025 Uiso 1 1 calc R
C48 C 0.09616(16) 0.54416(19) 0.08972(18) 0.0205(6) Uani 1 1 d .
H48 H 0.0958 0.5548 0.0328 0.025 Uiso 1 1 calc R
C49 C 0.16343(16) 0.51195(19) 0.15575(18) 0.0210(6) Uani 1 1 d .
H49 H 0.2096 0.5008 0.1445 0.025 Uiso 1 1 calc R
C50 C 0.16387(15) 0.49588(18) 0.23829(17) 0.0159(6) Uani 1 1 d .
H50 H 0.2106 0.4734 0.2832 0.019 Uiso 1 1 calc R
C51 C 0.16485(15) 0.55780(18) 0.41234(16) 0.0141(6) Uani 1 1 d .
C52 C 0.14826(16) 0.64790(18) 0.41198(17) 0.0184(6) Uani 1 1 d .
H52 H 0.0969 0.6691 0.3761 0.022 Uiso 1 1 calc R
C53 C 0.20555(16) 0.70752(19) 0.46323(18) 0.0202(6) Uani 1 1 d .
H53 H 0.1930 0.7687 0.4627 0.024 Uiso 1 1 calc R
C54 C 0.28118(17) 0.67784(19) 0.51526(17) 0.0206(6) Uani 1 1 d .
H54 H 0.3207 0.7186 0.5495 0.025 Uiso 1 1 calc R
C55 C 0.29824(16) 0.58848(19) 0.51673(17) 0.0192(6) Uani 1 1 d .
H55 H 0.3496 0.5676 0.5528 0.023 Uiso 1 1 calc R
C56 C 0.24091(15) 0.52894(18) 0.46586(16) 0.0169(6) Uani 1 1 d .
H56 H 0.2536 0.4676 0.4674 0.020 Uiso 1 1 calc R
N1 N 0.55063(12) 0.19622(15) 0.30537(14) 0.0145(5) Uani 1 1 d .
N2 N 0.45568(12) 0.20688(14) 0.16505(13) 0.0116(5) Uani 1 1 d .
N3 N 0.04423(12) 0.35007(14) 0.33416(13) 0.0127(5) Uani 1 1 d .
N4 N -0.05323(12) 0.34951(14) 0.19411(14) 0.0150(5) Uani 1 1 d .

loop_
_atom_site_aniso_label
_atom_site_aniso_U_11
_atom_site_aniso_U_22
_atom_site_aniso_U_33
_atom_site_aniso_U_23
_atom_site_aniso_U_13
_atom_site_aniso_U_12
C1 0.0106(12) 0.0098(13) 0.0115(13) 0.0000(10) 0.0010(11) 0.0014(10)
C2 0.0119(12) 0.0087(13) 0.0131(13) -0.0005(10) 0.0018(11) 0.0000(10)
C3 0.0133(13) 0.0141(13) 0.0112(13) 0.0013(10) 0.0035(11) 0.0003(10)
C4 0.0108(12) 0.0125(13) 0.0141(13) 0.0009(10) 0.0028(11) -0.0001(10)
C5 0.0144(13) 0.0224(15) 0.0138(13) 0.0000(11) 0.0048(11) -0.0007(11)
C6 0.0195(14) 0.0244(16) 0.0227(15) -0.0038(12) 0.0103(13) 0.0050(12)
C7 0.0242(15) 0.0231(16) 0.0313(17) 0.0035(13) 0.0107(14) 0.0074(13)
C8 0.0119(13) 0.0273(16) 0.0171(14) 0.0038(12) 0.0035(11) 0.0030(11)
C9 0.0136(13) 0.0112(13) 0.0140(13) 0.0035(10) 0.0037(11) 0.0006(10)
C10 0.0122(12) 0.0084(12) 0.0134(13) 0.0016(10) 0.0039(11) 0.0041(10)
C11 0.0128(12) 0.0111(13) 0.0188(14) 0.0018(11) 0.0061(11) 0.0043(10)
C12 0.0232(14) 0.0215(15) 0.0152(14) -0.0026(11) 0.0089(12) -0.0025(12)
C13 0.0299(16) 0.0293(17) 0.0183(15) -0.0001(13) 0.0134(13) -0.0043(14)
C14 0.0225(15) 0.0187(15) 0.0282(16) 0.0020(12) 0.0147(13) -0.0009(12)
C15 0.0160(13) 0.0115(13) 0.0210(15) -0.0014(11) 0.0074(12) -0.0007(11)
C16 0.0212(14) 0.0122(13) 0.0172(14) 0.0003(11) 0.0105(12) 0.0034(11)
C17 0.0153(13) 0.0058(12) 0.0134(13) 0.0026(10) 0.0045(11) 0.0040(10)
C18 0.0137(13) 0.0206(15) 0.0146(14) -0.0015(11) 0.0040(11) 0.0002(11)
C19 0.0193(14) 0.0286(17) 0.0219(15) 0.0036(12) 0.0129(13) 0.0044(12)
C20 0.0269(15) 0.0215(15) 0.0134(14) 0.0007(11) 0.0089(12) 0.0098(12)
C21 0.0248(15) 0.0166(14) 0.0174(14) -0.0046(12) 0.0044(12) 0.0006(12)
C22 0.0200(14) 0.0146(14) 0.0170(14) -0.0031(11) 0.0061(12) -0.0025(11)
C23 0.0128(12) 0.0121(13) 0.0109(13) -0.0002(10) 0.0049(11) 0.0000(10)
C24 0.0164(13) 0.0136(13) 0.0135(13) -0.0006(10) 0.0055(11) 0.0001(11)
C25 0.0227(14) 0.0118(13) 0.0176(14) 0.0012(11) 0.0075(12) 0.0012(11)
C26 0.0210(14) 0.0198(15) 0.0124(13) 0.0031(11) 0.0040(12) 0.0101(12)
C27 0.0153(13) 0.0198(15) 0.0154(14) -0.0040(11) 0.0001(12) 0.0018(11)
C28 0.0171(13) 0.0130(13) 0.0167(14) -0.0020(11) 0.0028(12) 0.0015(11)
C29 0.0126(12) 0.0145(13) 0.0111(13) -0.0013(10) 0.0020(11) -0.0006(10)
C30 0.0138(13) 0.0117(13) 0.0120(13) -0.0014(10) 0.0019(11) 0.0015(10)
C31 0.0172(13) 0.0154(14) 0.0132(13) -0.0033(11) 0.0043(11) -0.0004(11)
C32 0.0134(13) 0.0161(14) 0.0153(13) -0.0027(11) 0.0063(11) 0.0008(11)
C33 0.0193(14) 0.0213(15) 0.0187(14) -0.0028(11) 0.0099(12) -0.0001(12)
C34 0.0296(16) 0.0271(17) 0.0232(16) -0.0013(13) 0.0132(14) -0.0059(13)
C35 0.0185(14) 0.0252(16) 0.0240(16) 0.0005(13) 0.0071(13) -0.0060(12)
C36 0.0123(13) 0.0225(15) 0.0208(15) -0.0032(12) 0.0050(12) -0.0001(11)
C37 0.0155(13) 0.0145(14) 0.0170(14) -0.0011(11) 0.0068(11) 0.0010(11)
C38 0.0147(13) 0.0096(12) 0.0113(13) -0.0016(10) 0.0043(11) -0.0039(10)
C39 0.0140(13) 0.0112(13) 0.0203(14) -0.0056(11) 0.0072(12) -0.0042(10)
C40 0.0184(14) 0.0249(16) 0.0200(15) -0.0050(12) 0.0073(12) -0.0022(12)
C41 0.0201(15) 0.0373(19) 0.0237(16) -0.0143(14) 0.0097(13) -0.0057(13)
C42 0.0167(14) 0.0291(17) 0.0354(18) -0.0191(14) 0.0112(14) -0.0020(13)
C43 0.0184(14) 0.0159(15) 0.0364(18) -0.0077(13) 0.0084(14) -0.0032(12)
C44 0.0206(14) 0.0106(13) 0.0259(15) -0.0024(11) 0.0099(13) -0.0025(11)
C45 0.0149(13) 0.0098(13) 0.0135(13) -0.0014(10) 0.0028(11) -0.0021(10)
C46 0.0161(13) 0.0164(14) 0.0168(14) 0.0017(11) 0.0052(12) 0.0019(11)
C47 0.0211(14) 0.0218(15) 0.0122(13) 0.0015(11) -0.0003(12) 0.0003(12)
C48 0.0235(15) 0.0221(15) 0.0151(14) -0.0037(12) 0.0066(12) -0.0054(12)
C49 0.0188(14) 0.0256(16) 0.0197(15) -0.0038(12) 0.0086(12) -0.0031(12)
C50 0.0110(12) 0.0164(14) 0.0173(14) -0.0021(11) 0.0023(11) 0.0007(11)
C51 0.0173(13) 0.0165(14) 0.0084(12) -0.0024(10) 0.0048(11) -0.0017(11)
C52 0.0191(14) 0.0170(14) 0.0175(14) 0.0011(11) 0.0053(12) 0.0015(11)
C53 0.0212(14) 0.0182(15) 0.0180(14) -0.0029(11) 0.0042(12) -0.0038(12)
C54 0.0221(14) 0.0217(16) 0.0155(14) -0.0055(12) 0.0046(12) -0.0093(12)
C55 0.0157(13) 0.0220(15) 0.0142(13) 0.0028(11) -0.0002(11) -0.0029(11)
C56 0.0195(14) 0.0132(13) 0.0154(14) 0.0022(11) 0.0040(12) 0.0022(11)
N1 0.0144(11) 0.0139(11) 0.0149(11) 0.0011(9) 0.0055(10) 0.0005(9)
N2 0.0105(10) 0.0124(11) 0.0112(11) 0.0022(9) 0.0036(9) 0.0009(9)
N3 0.0118(11) 0.0134(11) 0.0119(11) -0.0017(9) 0.0034(9) 0.0009(9)
N4 0.0162(11) 0.0137(11) 0.0149(11) -0.0022(9) 0.0057(10) -0.0019(9)

loop_
_atom_type_symbol
_atom_type_description
_atom_type_scat_dispersion_real
_atom_type_scat_dispersion_imag
_atom_type_scat_source
C C 0.0033 0.0016 'International Tables Vol C Tables 4.2.6.8 and 6.1.1.4'
H H 0.0000 0.0000 'International Tables Vol C Tables 4.2.6.8 and 6.1.1.4'
N N 0.0061 0.0033 'International Tables Vol C Tables 4.2.6.8 and 6.1.1.4'

loop_
_geom_angle_atom_site_label_1
_geom_angle_atom_site_label_2
_geom_angle_atom_site_label_3
_geom_angle
N2 C1 C2 105.08(19)
N2 C1 H1A 110.7
C2 C1 H1A 110.7
N2 C1 H1B 110.7
C2 C1 H1B 110.7
H1A C1 H1B 108.8
C23 C2 C17 108.9(2)
C23 C2 C1 113.5(2)
C17 C2 C1 110.4(2)
C23 C2 C3 110.4(2)
C17 C2 C3 114.1(2)
C1 C2 C3 99.43(19)
C4 C3 C2 106.6(2)
C4 C3 H3A 110.4
C2 C3 H3A 110.4
C4 C3 H3B 110.4
C2 C3 H3B 110.4
H3A C3 H3B 108.6
N2 C4 C5 110.0(2)
N2 C4 C3 104.68(19)
C5 C4 C3 111.4(2)
N2 C4 C9 102.16(19)
C5 C4 C9 111.8(2)
C3 C4 C9 116.1(2)
C6 C5 C4 111.3(2)
C6 C5 H5A 109.4
C4 C5 H5A 109.4
C6 C5 H5B 109.4
C4 C5 H5B 109.4
H5A C5 H5B 108.0
C5 C6 C7 112.7(2)
C5 C6 H6A 109.0
C7 C6 H6A 109.0
C5 C6 H6B 109.0
C7 C6 H6B 109.0
H6A C6 H6B 107.8
C8 C7 C6 112.4(2)
C8 C7 H7A 109.1
C6 C7 H7A 109.1
C8 C7 H7B 109.1
C6 C7 H7B 109.1
H7A C7 H7B 107.8
C7 C8 C9 113.2(2)
C7 C8 H8A 108.9
C9 C8 H8A 108.9
C7 C8 H8B 108.9
C9 C8 H8B 108.9
H8A C8 H8B 107.7
N1 C9 C8 111.7(2)
N1 C9 C4 106.43(19)
C8 C9 C4 112.8(2)
N1 C9 H9 108.6
C8 C9 H9 108.6
C4 C9 H9 108.6
N1 C10 N2 117.7(2)
N1 C10 C11 122.1(2)
N2 C10 C11 120.0(2)
C12 C11 C16 118.8(2)
C12 C11 C10 119.9(2)
C16 C11 C10 121.3(2)
C13 C12 C11 120.3(3)
C13 C12 H12 119.9
C11 C12 H12 119.9
C12 C13 C14 120.4(3)
C12 C13 H13 119.8
C14 C13 H13 119.8
C15 C14 C13 119.8(3)
C15 C14 H14 120.1
C13 C14 H14 120.1
C14 C15 C16 120.4(2)
C14 C15 H15 119.8
C16 C15 H15 119.8
C15 C16 C11 120.4(2)
C15 C16 H16 119.8
C11 C16 H16 119.8
C22 C17 C18 117.4(2)
C22 C17 C2 123.2(2)
C18 C17 C2 119.3(2)
C19 C18 C17 121.2(2)
C19 C18 H18 119.4
C17 C18 H18 119.4
C20 C19 C18 120.1(2)
C20 C19 H19 119.9
C18 C19 H19 119.9
C21 C20 C19 119.4(2)
C21 C20 H20 120.3
C19 C20 H20 120.3
C20 C21 C22 120.5(3)
C20 C21 H21 119.7
C22 C21 H21 119.7
C21 C22 C17 121.3(2)
C21 C22 H22 119.3
C17 C22 H22 119.3
C24 C23 C28 118.2(2)
C24 C23 C2 119.3(2)
C28 C23 C2 122.6(2)
C25 C24 C23 120.6(2)
C25 C24 H24 119.7
C23 C24 H24 119.7
C26 C25 C24 120.6(3)
C26 C25 H25 119.7
C24 C25 H25 119.7
C25 C26 C27 119.3(2)
C25 C26 H26 120.4
C27 C26 H26 120.4
C26 C27 C28 120.1(2)
C26 C27 H27 119.9
C28 C27 H27 119.9
C27 C28 C23 121.1(2)
C27 C28 H28 119.4
C23 C28 H28 119.4
N3 C29 C30 104.78(19)
N3 C29 H29A 110.8
C30 C29 H29A 110.8
N3 C29 H29B 110.8
C30 C29 H29B 110.8
H29A C29 H29B 108.9
C51 C30 C45 107.5(2)
C51 C30 C31 112.5(2)
C45 C30 C31 114.2(2)
C51 C30 C29 112.8(2)
C45 C30 C29 110.2(2)
C31 C30 C29 99.6(2)
C32 C31 C30 107.1(2)
C32 C31 H31A 110.3
C30 C31 H31A 110.3
C32 C31 H31B 110.3
C30 C31 H31B 110.3
H31A C31 H31B 108.5
N3 C32 C33 111.0(2)
N3 C32 C31 104.82(19)
C33 C32 C31 110.6(2)
N3 C32 C37 101.86(19)
C33 C32 C37 111.4(2)
C31 C32 C37 116.6(2)
C32 C33 C34 113.6(2)
C32 C33 H33A 108.8
C34 C33 H33A 108.8
C32 C33 H33B 108.8
C34 C33 H33B 108.8
H33A C33 H33B 107.7
C33 C34 C35 113.0(2)
C33 C34 H34A 109.0
C35 C34 H34A 109.0
C33 C34 H34B 109.0
C35 C34 H34B 109.0
H34A C34 H34B 107.8
C36 C35 C34 111.4(2)
C36 C35 H35A 109.4
C34 C35 H35A 109.4
C36 C35 H35B 109.4
C34 C35 H35B 109.4
H35A C35 H35B 108.0
C35 C36 C37 110.2(2)
C35 C36 H36A 109.6
C37 C36 H36A 109.6
C35 C36 H36B 109.6
C37 C36 H36B 109.6
H36A C36 H36B 108.1
N4 C37 C36 108.7(2)
N4 C37 C32 106.2(2)
C36 C37 C32 112.8(2)
N4 C37 H37 109.7
C36 C37 H37 109.7
C32 C37 H37 109.7
N4 C38 N3 118.0(2)
N4 C38 C39 122.3(2)
N3 C38 C39 119.6(2)
C40 C39 C44 119.3(2)
C40 C39 C38 120.3(2)
C44 C39 C38 120.5(2)
C41 C40 C39 120.5(3)
C41 C40 H40 119.7
C39 C40 H40 119.7
C40 C41 C42 120.0(3)
C40 C41 H41 120.0
C42 C41 H41 120.0
C41 C42 C43 119.9(3)
C41 C42 H42 120.0
C43 C42 H42 120.0
C44 C43 C42 120.1(3)
C44 C43 H43 119.9
C42 C43 H43 119.9
C43 C44 C39 120.2(3)
C43 C44 H44 119.9
C39 C44 H44 119.9
C46 C45 C50 117.5(2)
C46 C45 C30 123.8(2)
C50 C45 C30 118.7(2)
C47 C46 C45 121.3(2)
C47 C46 H46 119.4
C45 C46 H46 119.4
C46 C47 C48 120.0(3)
C46 C47 H47 120.0
C48 C47 H47 120.0
C49 C48 C47 119.8(2)
C49 C48 H48 120.1
C47 C48 H48 120.1
C48 C49 C50 120.2(2)
C48 C49 H49 119.9
C50 C49 H49 119.9
C49 C50 C45 121.3(2)
C49 C50 H50 119.3
C45 C50 H50 119.3
C52 C51 C56 118.0(2)
C52 C51 C30 119.5(2)
C56 C51 C30 122.4(2)
C53 C52 C51 121.1(3)
C53 C52 H52 119.5
C51 C52 H52 119.5
C54 C53 C52 120.2(3)
C54 C53 H53 119.9
C52 C53 H53 119.9
C55 C54 C53 119.3(3)
C55 C54 H54 120.4
C53 C54 H54 120.4
C54 C55 C56 120.5(2)
C54 C55 H55 119.8
C56 C55 H55 119.8
C55 C56 C51 121.0(3)
C55 C56 H56 119.5
C51 C56 H56 119.5
C10 N1 C9 107.2(2)
C10 N2 C1 120.95(19)
C10 N2 C4 106.03(19)
C1 N2 C4 107.75(19)
C38 N3 C29 118.8(2)
C38 N3 C32 105.38(19)
C29 N3 C32 107.20(19)
C38 N4 C37 107.1(2)

loop_
_geom_bond_atom_site_label_1
_geom_bond_atom_site_label_2
_geom_bond_distance
C1 N2 1.469(3)
C1 C2 1.545(3)
C1 H1A 0.9900
C1 H1B 0.9900
C2 C23 1.531(3)
C2 C17 1.537(3)
C2 C3 1.560(3)
C3 C4 1.549(3)
C3 H3A 0.9900
C3 H3B 0.9900
C4 N2 1.497(3)
C4 C5 1.528(3)
C4 C9 1.564(3)
C5 C6 1.517(4)
C5 H5A 0.9900
C5 H5B 0.9900
C6 C7 1.552(4)
C6 H6A 0.9900
C6 H6B 0.9900
C7 C8 1.518(4)
C7 H7A 0.9900
C7 H7B 0.9900
C8 C9 1.529(3)
C8 H8A 0.9900
C8 H8B 0.9900
C9 N1 1.474(3)
C9 H9 1.0000
C10 N1 1.285(3)
C10 N2 1.399(3)
C10 C11 1.482(3)
C11 C12 1.395(4)
C11 C16 1.401(4)
C12 C13 1.388(4)
C12 H12 0.9500
C13 C14 1.390(4)
C13 H13 0.9500
C14 C15 1.379(4)
C14 H14 0.9500
C15 C16 1.388(4)
C15 H15 0.9500
C16 H16 0.9500
C17 C22 1.398(4)
C17 C18 1.400(4)
C18 C19 1.392(4)
C18 H18 0.9500
C19 C20 1.389(4)
C19 H19 0.9500
C20 C21 1.378(4)
C20 H20 0.9500
C21 C22 1.387(4)
C21 H21 0.9500
C22 H22 0.9500
C23 C24 1.394(4)
C23 C28 1.396(3)
C24 C25 1.390(4)
C24 H24 0.9500
C25 C26 1.386(4)
C25 H25 0.9500
C26 C27 1.387(4)
C26 H26 0.9500
C27 C28 1.389(4)
C27 H27 0.9500
C28 H28 0.9500
C29 N3 1.468(3)
C29 C30 1.557(3)
C29 H29A 0.9900
C29 H29B 0.9900
C30 C51 1.529(3)
C30 C45 1.536(3)
C30 C31 1.551(3)
C31 C32 1.546(4)
C31 H31A 0.9900
C31 H31B 0.9900
C32 N3 1.501(3)
C32 C33 1.529(4)
C32 C37 1.569(4)
C33 C34 1.537(4)
C33 H33A 0.9900
C33 H33B 0.9900
C34 C35 1.537(4)
C34 H34A 0.9900
C34 H34B 0.9900
C35 C36 1.532(4)
C35 H35A 0.9900
C35 H35B 0.9900
C36 C37 1.537(4)
C36 H36A 0.9900
C36 H36B 0.9900
C37 N4 1.474(3)
C37 H37 1.0000
C38 N4 1.286(3)
C38 N3 1.404(3)
C38 C39 1.481(3)
C39 C40 1.390(4)
C39 C44 1.402(4)
C40 C41 1.389(4)
C40 H40 0.9500
C41 C42 1.391(4)
C41 H41 0.9500
C42 C43 1.391(4)
C42 H42 0.9500
C43 C44 1.387(4)
C43 H43 0.9500
C44 H44 0.9500
C45 C46 1.393(4)
C45 C50 1.402(4)
C46 C47 1.385(4)
C46 H46 0.9500
C47 C48 1.386(4)
C47 H47 0.9500
C48 C49 1.377(4)
C48 H48 0.9500
C49 C50 1.381(4)
C49 H49 0.9500
C50 H50 0.9500
C51 C52 1.391(4)
C51 C56 1.398(4)
C52 C53 1.390(4)
C52 H52 0.9500
C53 C54 1.390(4)
C53 H53 0.9500
C54 C55 1.380(4)
C54 H54 0.9500
C55 C56 1.388(4)
C55 H55 0.9500
C56 H56 0.9500
